data_2233439
loop_
_publ_author_name
'Froelich, A.'
'Bednarczyk-Cwynar, B.'
'Gzella, A. K.'

_publ_section_title
;
 3-Cyano-11-oxo-3,4-seco-12a-aza-<i>C</i>-homoolean-4(23)-en-28-oic acid
 methyl ester
;
_journal_coeditor_code FJ2500
_journal_issue 2
_journal_name_full 'Acta Crystallographica Section E'
_journal_page_first o532
_journal_paper_doi 10.1107/S1600536812002863
_journal_volume 68
_journal_year 2012
_chemical_formula_iupac 'C31 H48 N2 O3'
_chemical_formula_moiety 'C31 H48 N2 O3'
_chemical_formula_sum 'C31 H48 N2 O3'
_chemical_formula_weight 496.71
_chemical_melting_point_gt 532
_chemical_melting_point_lt 535
_chemical_name_systematic
;
3-Cyano-11-oxo-3,4-seco-12a-aza-<i>C</i>-homoolean-4(23)-en-28-oic acid
methyl ester
;
_space_group_IT_number 4
_symmetry_cell_setting monoclinic
_symmetry_space_group_name_Hall 'P 2yb'
_symmetry_space_group_name_H-M 'P 1 21 1'
_atom_sites_solution_hydrogens geom
_atom_sites_solution_primary direct
_atom_sites_solution_secondary difmap
_audit_creation_method SHELXL-97
_cell_angle_alpha 90.00
_cell_angle_beta 91.607(13)
_cell_angle_gamma 90.00
_cell_formula_units_Z 2
_cell_length_a 6.8549(10)
_cell_length_b 11.711(2)
_cell_length_c 17.356(3)
_cell_measurement_reflns_used 45
_cell_measurement_temperature 293(2)
_cell_measurement_theta_max 28.63
_cell_measurement_theta_min 15.48
_cell_volume 1392.8(4)
_computing_cell_refinement 'KM-4 Software (Kuma Diffraction, 1996)'
_computing_data_collection
;
KM-4 Software (Kuma Diffraction, 1996)
;
_computing_data_reduction 'KM-4 Software (Kuma Diffraction, 1996)'
_computing_molecular_graphics 'ORTEP-3 for Windows (Farrugia, 1997)'
_computing_publication_material
;
WinGX (Farrugia, 1999), PLATON (Spek, 2009) and enCIFer (Allen
<i>et al.</i>,
2004)
;
_computing_structure_refinement 'SHELXL97 (Sheldrick, 2008)'
_computing_structure_solution 'SHELXS97 (Sheldrick, 2008)'
_diffrn_ambient_temperature 293(2)
_diffrn_measured_fraction_theta_full 1.000
_diffrn_measured_fraction_theta_max 1.000
_diffrn_measurement_device_type 'Kuma Diffraction KM-4'
_diffrn_measurement_method \w-2\q
_diffrn_radiation_monochromator graphite
_diffrn_radiation_type CuK\a
_diffrn_radiation_wavelength 1.54178
_diffrn_reflns_av_R_equivalents 0.0377
_diffrn_reflns_av_sigmaI/netI 0.0152
_diffrn_reflns_limit_h_max 8
_diffrn_reflns_limit_h_min -8
_diffrn_reflns_limit_k_max 14
_diffrn_reflns_limit_k_min -14
_diffrn_reflns_limit_l_max 21
_diffrn_reflns_limit_l_min 0
_diffrn_reflns_number 5219
_diffrn_reflns_theta_full 70.18
_diffrn_reflns_theta_max 70.18
_diffrn_reflns_theta_min 2.55
_diffrn_standards_decay_% 2
_diffrn_standards_interval_count 100
_diffrn_standards_number 2
_exptl_absorpt_coefficient_mu 0.585
_exptl_absorpt_correction_T_max 0.929
_exptl_absorpt_correction_T_min 0.830
_exptl_absorpt_correction_type psi-scan
_exptl_absorpt_process_details '(North <i>et al.</i>, 1968)'
_exptl_crystal_colour colourless
_exptl_crystal_density_diffrn 1.184
_exptl_crystal_density_method 'not measured'
_exptl_crystal_description block
_exptl_crystal_F_000 544
_exptl_crystal_size_max 0.45
_exptl_crystal_size_mid 0.20
_exptl_crystal_size_min 0.12
_refine_diff_density_max 0.190
_refine_diff_density_min -0.184
_refine_ls_abs_structure_details 'Flack (1983), 2248 Friedel pairs'
_refine_ls_abs_structure_Flack 0.0(2)
_refine_ls_extinction_coef 0.0184(10)
_refine_ls_extinction_expression Fc^*^=kFc[1+0.001xFc^2^\l^3^/sin(2\q)]^-1/4^
_refine_ls_extinction_method 'SHELXL97 (Sheldrick, 2008)'
_refine_ls_goodness_of_fit_ref 1.065
_refine_ls_hydrogen_treatment mixed
_refine_ls_matrix_type full
_refine_ls_number_parameters 337
_refine_ls_number_reflns 5045
_refine_ls_number_restraints 1
_refine_ls_restrained_S_all 1.065
_refine_ls_R_factor_all 0.0414
_refine_ls_R_factor_gt 0.0387
_refine_ls_shift/su_max 0.000
_refine_ls_shift/su_mean 0.000
_refine_ls_structure_factor_coef Fsqd
_refine_ls_weighting_details 'calc w=1/[\s^2^(Fo^2^)+(0.0684P)^2^+0.1756P] where P=(Fo^2^+2Fc^2^)/3'
_refine_ls_weighting_scheme calc
_refine_ls_wR_factor_gt 0.1097
_refine_ls_wR_factor_ref 0.1124
_reflns_number_gt 4815
_reflns_number_total 5045
_reflns_threshold_expression I>2\s(I)
_cod_data_source_file fj2500.cif
_cod_data_source_block I
_cod_original_cell_volume 1392.7(4)
_cod_original_sg_symbol_H-M 'P 21'
_cod_database_code 2233439
_cod_database_fobs_code 2233439

loop_
_symmetry_equiv_pos_as_xyz
'x, y, z'
'-x, y+1/2, -z'

loop_
_atom_site_type_symbol
_atom_site_label
_atom_site_fract_x
_atom_site_fract_y
_atom_site_fract_z
_atom_site_U_iso_or_equiv
_atom_site_adp_type
_atom_site_calc_flag
_atom_site_refinement_flags
_atom_site_occupancy
_atom_site_symmetry_multiplicity
O O1 0.3886(4) 0.87517(15) 0.71870(10) 0.0965(7) Uani d . 1 1
O O2 0.4487(2) 0.37102(14) 0.72260(12) 0.0792(5) Uani d . 1 1
O O3 0.2567(2) 0.22641(11) 0.68910(9) 0.0656(4) Uani d . 1 1
N N1 -0.1263(4) 1.19826(19) 0.83379(15) 0.0912(7) Uani d . 1 1
N N2 0.2826(2) 0.70494(13) 0.67747(10) 0.0504(4) Uani d . 1 1
H H2 0.314(4) 0.726(3) 0.6355(18) 0.084(9) Uiso d . 1 1
C C1 -0.0113(3) 0.92218(16) 0.88714(10) 0.0484(4) Uani d . 1 1
H H1A -0.0693 0.9579 0.9314 0.058 Uiso calc R 1 1
H H1B 0.1275 0.9384 0.8901 0.058 Uiso calc R 1 1
C C2 -0.0969(3) 0.97888(16) 0.81417(11) 0.0562(5) Uani d . 1 1
H H2A -0.0133 0.9633 0.7712 0.067 Uiso calc R 1 1
H H2B -0.2245 0.9467 0.8021 0.067 Uiso calc R 1 1
C C3 -0.1146(4) 1.10237(19) 0.82451(13) 0.0641(5) Uani d . 1 1
C C4 -0.3546(3) 0.8199(2) 0.97148(12) 0.0584(5) Uani d . 1 1
C C5 -0.2600(2) 0.76406(15) 0.90290(10) 0.0449(4) Uani d . 1 1
H H5 -0.3268 0.7956 0.8570 0.054 Uiso calc R 1 1
C C6 -0.2932(3) 0.63565(16) 0.89948(11) 0.0500(4) Uani d . 1 1
H H6A -0.2134 0.5986 0.9392 0.060 Uiso calc R 1 1
H H6B -0.4289 0.6191 0.9093 0.060 Uiso calc R 1 1
C C7 -0.2416(2) 0.58875(16) 0.82117(11) 0.0495(4) Uani d . 1 1
H H7A -0.3225 0.6260 0.7819 0.059 Uiso calc R 1 1
H H7B -0.2716 0.5078 0.8197 0.059 Uiso calc R 1 1
C C8 -0.0243(2) 0.60564(14) 0.80163(10) 0.0420(4) Uani d . 1 1
C C9 0.0337(2) 0.73273(13) 0.81839(9) 0.0388(3) Uani d . 1 1
H H9 -0.0265 0.7767 0.7760 0.047 Uiso calc R 1 1
C C10 -0.0390(2) 0.79123(15) 0.89403(9) 0.0418(3) Uani d . 1 1
C C11 0.2557(2) 0.75245(16) 0.81192(10) 0.0466(4) Uani d . 1 1
H H11A 0.2953 0.8133 0.8469 0.056 Uiso calc R 1 1
H H11B 0.3240 0.6836 0.8282 0.056 Uiso calc R 1 1
C C12 0.3157(3) 0.78280(16) 0.73271(11) 0.0521(4) Uani d . 1 1
C C13 0.2185(2) 0.58645(13) 0.68730(10) 0.0419(4) Uani d . 1 1
H H13 0.2982 0.5558 0.7303 0.050 Uiso calc R 1 1
C C14 0.0016(2) 0.57437(14) 0.71198(10) 0.0429(4) Uani d . 1 1
C C15 -0.0613(3) 0.44809(16) 0.70120(13) 0.0538(4) Uani d . 1 1
H H15A -0.0046 0.4037 0.7434 0.065 Uiso calc R 1 1
H H15B -0.2020 0.4437 0.7049 0.065 Uiso calc R 1 1
C C16 -0.0041(3) 0.39319(16) 0.62579(13) 0.0578(5) Uani d . 1 1
H H16A -0.0676 0.4334 0.5832 0.069 Uiso calc R 1 1
H H16B -0.0492 0.3147 0.6246 0.069 Uiso calc R 1 1
C C17 0.2165(3) 0.39543(14) 0.61578(12) 0.0501(4) Uani d . 1 1
C C18 0.2841(3) 0.52108(15) 0.61409(11) 0.0469(4) Uani d . 1 1
H H18 0.4270 0.5187 0.6177 0.056 Uiso calc R 1 1
C C19 0.2329(3) 0.57702(17) 0.53612(11) 0.0590(5) Uani d . 1 1
H H19A 0.2837 0.6543 0.5364 0.071 Uiso calc R 1 1
H H19B 0.0920 0.5819 0.5302 0.071 Uiso calc R 1 1
C C20 0.3130(4) 0.51322(19) 0.46598(12) 0.0624(5) Uani d . 1 1
C C21 0.2325(4) 0.3926(2) 0.46791(14) 0.0715(6) Uani d . 1 1
H H21A 0.0920 0.3956 0.4597 0.086 Uiso calc R 1 1
H H21B 0.2861 0.3494 0.4258 0.086 Uiso calc R 1 1
C C22 0.2779(3) 0.33091(18) 0.54247(14) 0.0646(5) Uani d . 1 1
H H22A 0.4173 0.3167 0.5462 0.077 Uiso calc R 1 1
H H22B 0.2127 0.2574 0.5410 0.077 Uiso calc R 1 1
C C23 -0.4447(3) 0.9196(2) 0.96374(17) 0.0760(7) Uani d . 1 1
H H23A -0.5091 0.9510 1.0052 0.091 Uiso calc R 1 1
H H23B -0.4436 0.9581 0.9169 0.091 Uiso calc R 1 1
C C24 -0.3574(4) 0.7587(3) 1.04708(13) 0.0835(8) Uani d . 1 1
H H24A -0.4138 0.8073 1.0850 0.125 Uiso calc R 1 1
H H24B -0.2264 0.7392 1.0631 0.125 Uiso calc R 1 1
H H24C -0.4337 0.6903 1.0416 0.125 Uiso calc R 1 1
C C25 0.0781(2) 0.75743(19) 0.96750(10) 0.0543(5) Uani d . 1 1
H H25A 0.2152 0.7610 0.9578 0.081 Uiso calc R 1 1
H H25B 0.0441 0.6811 0.9821 0.081 Uiso calc R 1 1
H H25C 0.0481 0.8091 1.0084 0.081 Uiso calc R 1 1
C C26 0.0951(3) 0.52295(17) 0.85416(12) 0.0538(4) Uani d . 1 1
H H26A 0.1185 0.5578 0.9036 0.081 Uiso calc R 1 1
H H26B 0.2176 0.5065 0.8310 0.081 Uiso calc R 1 1
H H26C 0.0234 0.4533 0.8604 0.081 Uiso calc R 1 1
C C27 -0.1286(3) 0.64964(18) 0.65913(11) 0.0548(4) Uani d . 1 1
H H27A -0.1193 0.6242 0.6068 0.082 Uiso calc R 1 1
H H27B -0.0862 0.7276 0.6630 0.082 Uiso calc R 1 1
H H27C -0.2616 0.6441 0.6746 0.082 Uiso calc R 1 1
C C28 0.3206(3) 0.33311(16) 0.68200(13) 0.0541(4) Uani d . 1 1
C C29 0.2405(6) 0.5741(3) 0.39255(14) 0.0924(9) Uani d . 1 1
H H29A 0.2930 0.5369 0.3484 0.139 Uiso calc R 1 1
H H29B 0.2826 0.6523 0.3939 0.139 Uiso calc R 1 1
H H29C 0.1006 0.5712 0.3893 0.139 Uiso calc R 1 1
C C30 0.5346(4) 0.5125(2) 0.46669(15) 0.0751(6) Uani d . 1 1
H H30A 0.5832 0.4725 0.5115 0.113 Uiso calc R 1 1
H H30B 0.5821 0.5896 0.4678 0.113 Uiso calc R 1 1
H H30C 0.5787 0.4750 0.4212 0.113 Uiso calc R 1 1
C C31 0.3545(4) 0.1580(2) 0.74689(16) 0.0755(6) Uani d . 1 1
H H31A 0.4916 0.1751 0.7478 0.113 Uiso calc R 1 1
H H31B 0.3353 0.0786 0.7351 0.113 Uiso calc R 1 1
H H31C 0.3022 0.1746 0.7964 0.113 Uiso calc R 1 1

loop_
_atom_site_aniso_label
_atom_site_aniso_U_11
_atom_site_aniso_U_22
_atom_site_aniso_U_33
_atom_site_aniso_U_12
_atom_site_aniso_U_13
_atom_site_aniso_U_23
O1 0.163(2) 0.0509(9) 0.0781(11) -0.0462(11) 0.0488(12) -0.0174(8)
O2 0.0640(8) 0.0526(8) 0.1192(14) -0.0056(7) -0.0295(9) 0.0127(9)
O3 0.0747(9) 0.0372(7) 0.0850(10) -0.0067(6) 0.0025(7) 0.0040(7)
N1 0.1190(19) 0.0544(12) 0.0995(17) 0.0080(12) -0.0102(13) -0.0030(12)
N2 0.0647(9) 0.0359(8) 0.0514(9) -0.0096(7) 0.0137(7) -0.0032(7)
C1 0.0469(8) 0.0499(10) 0.0484(9) -0.0059(7) 0.0021(7) -0.0074(8)
C2 0.0689(11) 0.0442(10) 0.0554(10) -0.0012(8) 0.0012(8) 0.0003(8)
C3 0.0760(13) 0.0505(12) 0.0658(12) -0.0003(10) 0.0005(10) -0.0003(10)
C4 0.0417(8) 0.0764(14) 0.0574(10) -0.0092(9) 0.0090(7) -0.0123(10)
C5 0.0358(7) 0.0533(10) 0.0455(8) -0.0014(7) 0.0021(6) 0.0021(8)
C6 0.0387(8) 0.0535(10) 0.0581(10) -0.0040(7) 0.0052(7) 0.0099(8)
C7 0.0395(8) 0.0430(9) 0.0663(11) -0.0070(7) 0.0043(7) 0.0014(8)
C8 0.0368(7) 0.0372(8) 0.0520(9) -0.0013(6) -0.0001(6) 0.0034(7)
C9 0.0356(7) 0.0385(8) 0.0421(8) -0.0017(6) -0.0005(6) 0.0034(6)
C10 0.0368(7) 0.0466(9) 0.0420(8) -0.0027(6) 0.0016(6) 0.0015(7)
C11 0.0382(7) 0.0499(10) 0.0520(9) -0.0083(7) 0.0039(6) -0.0052(8)
C12 0.0593(10) 0.0396(9) 0.0583(10) -0.0107(8) 0.0150(8) -0.0049(8)
C13 0.0444(8) 0.0297(8) 0.0515(9) -0.0032(6) 0.0013(7) -0.0017(7)
C14 0.0386(8) 0.0343(8) 0.0555(9) 0.0009(6) -0.0019(6) -0.0026(7)
C15 0.0400(8) 0.0403(9) 0.0811(12) -0.0073(7) 0.0012(8) -0.0086(9)
C16 0.0484(9) 0.0410(10) 0.0836(13) -0.0042(7) -0.0053(9) -0.0159(9)
C17 0.0519(9) 0.0326(8) 0.0658(11) -0.0014(7) 0.0005(8) -0.0095(8)
C18 0.0503(9) 0.0349(8) 0.0554(10) -0.0004(7) 0.0022(7) -0.0054(7)
C19 0.0803(13) 0.0431(10) 0.0535(10) 0.0060(9) 0.0029(9) -0.0057(8)
C20 0.0824(13) 0.0531(11) 0.0517(10) 0.0031(10) 0.0019(9) -0.0118(9)
C21 0.0860(15) 0.0590(14) 0.0694(13) -0.0053(11) 0.0015(11) -0.0255(11)
C22 0.0721(12) 0.0412(10) 0.0806(14) -0.0029(9) 0.0046(10) -0.0187(10)
C23 0.0614(12) 0.0778(16) 0.0898(16) 0.0003(11) 0.0181(11) -0.0285(13)
C24 0.0759(14) 0.120(2) 0.0555(12) -0.0068(15) 0.0195(10) -0.0030(14)
C25 0.0429(8) 0.0731(13) 0.0466(9) -0.0053(8) -0.0033(7) 0.0029(9)
C26 0.0505(9) 0.0480(10) 0.0627(11) 0.0046(8) 0.0000(8) 0.0135(9)
C27 0.0556(10) 0.0539(11) 0.0542(10) 0.0131(8) -0.0081(8) -0.0049(8)
C28 0.0470(9) 0.0358(9) 0.0798(13) 0.0019(7) 0.0067(8) -0.0019(8)
C29 0.134(3) 0.086(2) 0.0564(13) 0.0207(17) -0.0029(14) -0.0086(13)
C30 0.0873(15) 0.0672(14) 0.0718(14) -0.0075(12) 0.0212(11) -0.0135(11)
C31 0.0926(16) 0.0482(11) 0.0861(15) 0.0054(11) 0.0117(13) 0.0144(11)

loop_
_atom_type_symbol
_atom_type_description
_atom_type_scat_dispersion_real
_atom_type_scat_dispersion_imag
_atom_type_scat_source
C C 0.0181 0.0091 'International Tables Vol C Tables 4.2.6.8 and 6.1.1.4'
H H 0.0000 0.0000 'International Tables Vol C Tables 4.2.6.8 and 6.1.1.4'
N N 0.0311 0.0180 'International Tables Vol C Tables 4.2.6.8 and 6.1.1.4'
O O 0.0492 0.0322 'International Tables Vol C Tables 4.2.6.8 and 6.1.1.4'

loop_
_geom_angle_atom_site_label_1
_geom_angle_atom_site_label_2
_geom_angle_atom_site_label_3
_geom_angle
C28 O3 C31 116.11(18)
C12 N2 C13 127.35(16)
C12 N2 H2 114(2)
C13 N2 H2 119(2)
C2 C1 C10 116.57(14)
C2 C1 H1A 108.1
C10 C1 H1A 108.1
C2 C1 H1B 108.1
C10 C1 H1B 108.1
H1A C1 H1B 107.3
C3 C2 C1 110.99(17)
C3 C2 H2A 109.4
C1 C2 H2A 109.4
C3 C2 H2B 109.4
C1 C2 H2B 109.4
H2A C2 H2B 108.0
N1 C3 C2 178.7(3)
C23 C4 C24 119.6(2)
C23 C4 C5 120.5(2)
C24 C4 C5 119.8(2)
C4 C5 C6 112.90(15)
C4 C5 C10 115.24(14)
C6 C5 C10 110.01(14)
C4 C5 H5 106.0
C6 C5 H5 106.0
C10 C5 H5 106.0
C7 C6 C5 110.75(15)
C7 C6 H6A 109.5
C5 C6 H6A 109.5
C7 C6 H6B 109.5
C5 C6 H6B 109.5
H6A C6 H6B 108.1
C6 C7 C8 113.56(14)
C6 C7 H7A 108.9
C8 C7 H7A 108.9
C6 C7 H7B 108.9
C8 C7 H7B 108.9
H7A C7 H7B 107.7
C26 C8 C7 106.68(14)
C26 C8 C9 110.97(14)
C7 C8 C9 108.74(13)
C26 C8 C14 110.82(14)
C7 C8 C14 108.33(13)
C9 C8 C14 111.15(13)
C11 C9 C8 111.94(13)
C11 C9 C10 109.32(12)
C8 C9 C10 118.94(13)
C11 C9 H9 105.1
C8 C9 H9 105.1
C10 C9 H9 105.1
C25 C10 C1 104.82(14)
C25 C10 C5 110.57(14)
C1 C10 C5 109.34(14)
C25 C10 C9 114.13(14)
C1 C10 C9 108.89(13)
C5 C10 C9 108.95(12)
C12 C11 C9 113.62(15)
C12 C11 H11A 108.8
C9 C11 H11A 108.8
C12 C11 H11B 108.8
C9 C11 H11B 108.8
H11A C11 H11B 107.7
O1 C12 N2 121.62(18)
O1 C12 C11 121.43(17)
N2 C12 C11 116.94(16)
N2 C13 C18 105.97(13)
N2 C13 C14 114.04(13)
C18 C13 C14 118.44(13)
N2 C13 H13 105.8
C18 C13 H13 105.8
C14 C13 H13 105.8
C27 C14 C15 108.65(15)
C27 C14 C13 108.93(15)
C15 C14 C13 108.43(13)
C27 C14 C8 111.55(13)
C15 C14 C8 107.18(14)
C13 C14 C8 111.98(12)
C16 C15 C14 115.47(16)
C16 C15 H15A 108.4
C14 C15 H15A 108.4
C16 C15 H15B 108.4
C14 C15 H15B 108.4
H15A C15 H15B 107.5
C15 C16 C17 111.78(15)
C15 C16 H16A 109.3
C17 C16 H16A 109.3
C15 C16 H16B 109.3
C17 C16 H16B 109.3
H16A C16 H16B 107.9
C28 C17 C16 110.53(17)
C28 C17 C18 109.67(15)
C16 C17 C18 108.51(14)
C28 C17 C22 104.70(15)
C16 C17 C22 112.22(16)
C18 C17 C22 111.15(16)
C19 C18 C17 111.23(15)
C19 C18 C13 116.38(14)
C17 C18 C13 111.02(14)
C19 C18 H18 105.8
C17 C18 H18 105.8
C13 C18 H18 105.8
C18 C19 C20 114.29(16)
C18 C19 H19A 108.7
C20 C19 H19A 108.7
C18 C19 H19B 108.7
C20 C19 H19B 108.7
H19A C19 H19B 107.6
C21 C20 C30 111.0(2)
C21 C20 C29 110.0(2)
C30 C20 C29 108.1(2)
C21 C20 C19 107.21(19)
C30 C20 C19 111.98(19)
C29 C20 C19 108.49(19)
C22 C21 C20 113.50(18)
C22 C21 H21A 108.9
C20 C21 H21A 108.9
C22 C21 H21B 108.9
C20 C21 H21B 108.9
H21A C21 H21B 107.7
C21 C22 C17 114.66(17)
C21 C22 H22A 108.6
C17 C22 H22A 108.6
C21 C22 H22B 108.6
C17 C22 H22B 108.6
H22A C22 H22B 107.6
C4 C23 H23A 120.0
C4 C23 H23B 120.0
H23A C23 H23B 120.0
C4 C24 H24A 109.5
C4 C24 H24B 109.5
H24A C24 H24B 109.5
C4 C24 H24C 109.5
H24A C24 H24C 109.5
H24B C24 H24C 109.5
C10 C25 H25A 109.5
C10 C25 H25B 109.5
H25A C25 H25B 109.5
C10 C25 H25C 109.5
H25A C25 H25C 109.5
H25B C25 H25C 109.5
C8 C26 H26A 109.5
C8 C26 H26B 109.5
H26A C26 H26B 109.5
C8 C26 H26C 109.5
H26A C26 H26C 109.5
H26B C26 H26C 109.5
C14 C27 H27A 109.5
C14 C27 H27B 109.5
H27A C27 H27B 109.5
C14 C27 H27C 109.5
H27A C27 H27C 109.5
H27B C27 H27C 109.5
O2 C28 O3 122.1(2)
O2 C28 C17 126.02(18)
O3 C28 C17 111.80(17)
C20 C29 H29A 109.5
C20 C29 H29B 109.5
H29A C29 H29B 109.5
C20 C29 H29C 109.5
H29A C29 H29C 109.5
H29B C29 H29C 109.5
C20 C30 H30A 109.5
C20 C30 H30B 109.5
H30A C30 H30B 109.5
C20 C30 H30C 109.5
H30A C30 H30C 109.5
H30B C30 H30C 109.5
O3 C31 H31A 109.5
O3 C31 H31B 109.5
H31A C31 H31B 109.5
O3 C31 H31C 109.5
H31A C31 H31C 109.5
H31B C31 H31C 109.5

loop_
_geom_bond_atom_site_label_1
_geom_bond_atom_site_label_2
_geom_bond_distance
O1 C12 1.219(2)
O2 C28 1.196(3)
O3 C28 1.331(2)
O3 C31 1.435(3)
N1 C3 1.138(3)
N2 C12 1.338(2)
N2 C13 1.467(2)
N2 H2 0.80(3)
C1 C2 1.532(3)
C1 C10 1.550(3)
C1 H1A 0.9700
C1 H1B 0.9700
C2 C3 1.463(3)
C2 H2A 0.9700
C2 H2B 0.9700
C4 C23 1.326(4)
C4 C24 1.495(3)
C4 C5 1.519(2)
C5 C6 1.522(3)
C5 C10 1.560(2)
C5 H5 0.9800
C6 C7 1.517(3)
C6 H6A 0.9700
C6 H6B 0.9700
C7 C8 1.549(2)
C7 H7A 0.9700
C7 H7B 0.9700
C8 C26 1.548(2)
C8 C9 1.566(2)
C8 C14 1.613(2)
C9 C11 1.547(2)
C9 C10 1.574(2)
C9 H9 0.9800
C10 C25 1.540(2)
C11 C12 1.489(2)
C11 H11A 0.9700
C11 H11B 0.9700
C13 C18 1.560(2)
C13 C14 1.565(2)
C13 H13 0.9800
C14 C27 1.539(2)
C14 C15 1.550(2)
C15 C16 1.519(3)
C15 H15A 0.9700
C15 H15B 0.9700
C16 C17 1.527(3)
C16 H16A 0.9700
C16 H16B 0.9700
C17 C28 1.522(3)
C17 C18 1.543(2)
C17 C22 1.548(3)
C18 C19 1.535(3)
C18 H18 0.9800
C19 C20 1.542(3)
C19 H19A 0.9700
C19 H19B 0.9700
C20 C21 1.517(3)
C20 C30 1.519(3)
C20 C29 1.531(4)
C21 C22 1.507(4)
C21 H21A 0.9700
C21 H21B 0.9700
C22 H22A 0.9700
C22 H22B 0.9700
C23 H23A 0.9300
C23 H23B 0.9300
C24 H24A 0.9600
C24 H24B 0.9600
C24 H24C 0.9600
C25 H25A 0.9600
C25 H25B 0.9600
C25 H25C 0.9600
C26 H26A 0.9600
C26 H26B 0.9600
C26 H26C 0.9600
C27 H27A 0.9600
C27 H27B 0.9600
C27 H27C 0.9600
C29 H29A 0.9600
C29 H29B 0.9600
C29 H29C 0.9600
C30 H30A 0.9600
C30 H30B 0.9600
C30 H30C 0.9600
C31 H31A 0.9600
C31 H31B 0.9600
C31 H31C 0.9600

loop_
_geom_hbond_atom_site_label_D
_geom_hbond_atom_site_label_H
_geom_hbond_atom_site_label_A
_geom_hbond_site_symmetry_A
_geom_hbond_distance_DH
_geom_hbond_distance_HA
_geom_hbond_distance_DA
_geom_hbond_angle_DHA
_geom_hbond_publ_flag
C13 H13 O2 . 0.98 2.40 3.029(2) 121 n
C15 H15B O2 1_455 0.97 2.57 3.508(3) 163 y
C31 H31B O1 1_545 0.96 2.43 3.357(3) 163 y

loop_
_geom_torsion_atom_site_label_1
_geom_torsion_atom_site_label_2
_geom_torsion_atom_site_label_3
_geom_torsion_atom_site_label_4
_geom_torsion
C10 C1 C2 C3 162.75(17)
C23 C4 C5 C6 -139.1(2)
C24 C4 C5 C6 37.0(2)
C23 C4 C5 C10 93.3(2)
C24 C4 C5 C10 -90.6(2)
C4 C5 C6 C7 165.88(14)
C10 C5 C6 C7 -63.84(18)
C5 C6 C7 C8 62.0(2)
C6 C7 C8 C26 71.19(19)
C6 C7 C8 C9 -48.55(19)
C6 C7 C8 C14 -169.47(14)
C26 C8 C9 C11 54.52(18)
C7 C8 C9 C11 171.55(14)
C14 C8 C9 C11 -69.29(16)
C26 C8 C9 C10 -74.57(17)
C7 C8 C9 C10 42.47(19)
C14 C8 C9 C10 161.63(13)
C2 C1 C10 C25 174.38(15)
C2 C1 C10 C5 -67.07(19)
C2 C1 C10 C9 51.9(2)
C4 C5 C10 C25 56.8(2)
C6 C5 C10 C25 -72.26(18)
C4 C5 C10 C1 -58.1(2)
C6 C5 C10 C1 172.83(14)
C4 C5 C10 C9 -177.05(15)
C6 C5 C10 C9 53.93(17)
C11 C9 C10 C25 -52.17(18)
C8 C9 C10 C25 78.11(18)
C11 C9 C10 C1 64.55(17)
C8 C9 C10 C1 -165.18(13)
C11 C9 C10 C5 -176.28(13)
C8 C9 C10 C5 -46.00(18)
C8 C9 C11 C12 88.72(17)
C10 C9 C11 C12 -137.32(15)
C13 N2 C12 O1 172.1(2)
C13 N2 C12 C11 -9.2(3)
C9 C11 C12 O1 116.4(2)
C9 C11 C12 N2 -62.4(2)
C12 N2 C13 C18 -157.08(18)
C12 N2 C13 C14 70.8(2)
N2 C13 C14 C27 48.48(19)
C18 C13 C14 C27 -77.27(18)
N2 C13 C14 C15 166.56(15)
C18 C13 C14 C15 40.8(2)
N2 C13 C14 C8 -75.39(17)
C18 C13 C14 C8 158.86(13)
C26 C8 C14 C27 175.55(15)
C7 C8 C14 C27 58.84(18)
C9 C8 C14 C27 -60.56(17)
C26 C8 C14 C15 56.73(17)
C7 C8 C14 C15 -59.98(16)
C9 C8 C14 C15 -179.38(13)
C26 C8 C14 C13 -62.06(17)
C7 C8 C14 C13 -178.77(14)
C9 C8 C14 C13 61.83(16)
C27 C14 C15 C16 73.06(19)
C13 C14 C15 C16 -45.2(2)
C8 C14 C15 C16 -166.26(14)
C14 C15 C16 C17 58.7(2)
C15 C16 C17 C28 58.8(2)
C15 C16 C17 C18 -61.5(2)
C15 C16 C17 C22 175.26(17)
C28 C17 C18 C19 162.91(16)
C16 C17 C18 C19 -76.3(2)
C22 C17 C18 C19 47.6(2)
C28 C17 C18 C13 -65.79(18)
C16 C17 C18 C13 55.0(2)
C22 C17 C18 C13 178.91(15)
N2 C13 C18 C19 -48.9(2)
C14 C13 C18 C19 80.7(2)
N2 C13 C18 C17 -177.45(14)
C14 C13 C18 C17 -47.9(2)
C17 C18 C19 C20 -55.4(2)
C13 C18 C19 C20 176.09(16)
C18 C19 C20 C21 57.8(2)
C18 C19 C20 C30 -64.2(3)
C18 C19 C20 C29 176.6(2)
C30 C20 C21 C22 66.9(3)
C29 C20 C21 C22 -173.5(2)
C19 C20 C21 C22 -55.7(3)
C20 C21 C22 C17 53.6(3)
C28 C17 C22 C21 -166.17(18)
C16 C17 C22 C21 73.9(2)
C18 C17 C22 C21 -47.8(2)
C31 O3 C28 O2 -1.8(3)
C31 O3 C28 C17 176.20(18)
C16 C17 C28 O2 -126.1(2)
C18 C17 C28 O2 -6.5(3)
C22 C17 C28 O2 112.9(2)
C16 C17 C28 O3 56.0(2)
C18 C17 C28 O3 175.59(15)
C22 C17 C28 O3 -65.1(2)

loop_
_cod_related_entry_id
_cod_related_entry_database
_cod_related_entry_code
1 ChemSpider 30657400
